data_4309440
loop_
_publ_author_name
'Chang-Chuan Chou'
'Chan-Cheng Su'
'Andrew Yeh'

_publ_section_title
;
Mononuclear and Dinuclear Copper(I) Complexes of
Bis(3,5-dimethylpyrazol-1-yl)methane: Synthesis, Structure, and Reactivity
;
_journal_name_full 'Inorganic Chemistry'
_journal_page_first 6122
_journal_page_last 6128
_journal_paper_doi 10.1021/ic050568e
_journal_volume 44
_journal_year 2005
_chemical_formula_moiety 'C30 H34 Cl2 Cu1 N8 O8'
_chemical_formula_sum 'C13 H19 Cl Cu N5 O4'
_chemical_formula_weight 408.32
_chemical_name_systematic
;
 ?
;
_space_group_IT_number 14
_symmetry_cell_setting monoclinic
_symmetry_space_group_name_Hall '-P 2ybc'
_symmetry_space_group_name_H-M 'P 1 21/c 1'
_atom_sites_solution_hydrogens geom
_atom_sites_solution_primary direct
_atom_sites_solution_secondary difmap
_audit_creation_method SHELXL-97
_cell_angle_alpha 90.00
_cell_angle_beta 95.1150(10)
_cell_angle_gamma 90.00
_cell_formula_units_Z 4
_cell_length_a 8.6770(2)
_cell_length_b 13.0930(2)
_cell_length_c 14.6660(4)
_cell_measurement_reflns_used 21339
_cell_measurement_temperature 100(2)
_cell_measurement_theta_max 25.028
_cell_measurement_theta_min 1.958
_cell_volume 1659.54(6)
_computing_cell_refinement 'HKL Scalepack (Otwinowski & Minor 1997)'
_computing_data_collection 'Collect (Nonius BV, 1997-2000)'
_computing_data_reduction 'HKL Denzo and Scalepack (Otwinowski & Minor 19'
_computing_molecular_graphics 'Ortep-3 for Windows (Farrugia, 1997)'
_computing_publication_material 'WinGX publication routines (Farrugia, 1999)'
_computing_structure_refinement 'SHELXL-97 (Sheldrick, 1997)'
_computing_structure_solution 'SHELXS-97 (Sheldrick, 1997)'
_diffrn_ambient_temperature 100(2)
_diffrn_measured_fraction_theta_full 0.999
_diffrn_measured_fraction_theta_max 0.999
_diffrn_measurement_device_type KappaCCD
_diffrn_measurement_method 'CCD rotation images, thick slices'
_diffrn_radiation_monochromator graphite
_diffrn_radiation_source 'fine-focus sealed tube'
_diffrn_radiation_type MoK\a
_diffrn_radiation_wavelength 0.71073
_diffrn_reflns_av_R_equivalents 0.0596
_diffrn_reflns_av_sigmaI/netI 0.0394
_diffrn_reflns_limit_h_max 10
_diffrn_reflns_limit_h_min -9
_diffrn_reflns_limit_k_max 15
_diffrn_reflns_limit_k_min -15
_diffrn_reflns_limit_l_max 17
_diffrn_reflns_limit_l_min -17
_diffrn_reflns_number 17739
_diffrn_reflns_theta_full 25.02
_diffrn_reflns_theta_max 25.02
_diffrn_reflns_theta_min 2.09
_exptl_absorpt_coefficient_mu 1.506
_exptl_absorpt_correction_T_max 0.937
_exptl_absorpt_correction_T_min 0.8489
_exptl_absorpt_correction_type multi-scan
_exptl_absorpt_process_details
;
 ?
;
_exptl_crystal_colour colorless
_exptl_crystal_density_diffrn 1.634
_exptl_crystal_density_method 'not measured'
_exptl_crystal_description prism
_exptl_crystal_F_000 840
_exptl_crystal_size_max 0.14
_exptl_crystal_size_mid 0.12
_exptl_crystal_size_min 0.08
_refine_diff_density_max 0.886
_refine_diff_density_min -0.732
_refine_diff_density_rms 0.194
_refine_ls_extinction_coef 0.0017(8)
_refine_ls_extinction_expression Fc^*^=kFc[1+0.001xFc^2^\l^3^/sin(2\q)]^-1/4^
_refine_ls_extinction_method SHELXL
_refine_ls_goodness_of_fit_ref 1.094
_refine_ls_hydrogen_treatment mixed
_refine_ls_matrix_type full
_refine_ls_number_parameters 218
_refine_ls_number_reflns 2928
_refine_ls_number_restraints 0
_refine_ls_restrained_S_all 1.094
_refine_ls_R_factor_all 0.0621
_refine_ls_R_factor_gt 0.0475
_refine_ls_shift/su_max 0.000
_refine_ls_shift/su_mean 0.000
_refine_ls_structure_factor_coef Fsqd
_refine_ls_weighting_details 'calc w=1/[\s^2^(Fo^2^)+(0.0831P)^2^+4.6134P] where P=(Fo^2^+2Fc^2^)/3'
_refine_ls_weighting_scheme calc
_refine_ls_wR_factor_gt 0.1390
_refine_ls_wR_factor_ref 0.1578
_reflns_number_gt 2429
_reflns_number_total 2928
_reflns_threshold_expression >2sigma(I)
_cod_data_source_file ic050568esi20050412_085511_1.cif
_cod_data_source_block 3548
_cod_original_sg_symbol_H-M 'P 21/c'
_cod_database_code 4309440

loop_
_symmetry_equiv_pos_as_xyz
'x, y, z'
'-x, y+1/2, -z+1/2'
'-x, -y, -z'
'x, -y-1/2, z-1/2'

loop_
_atom_site_label
_atom_site_type_symbol
_atom_site_fract_x
_atom_site_fract_y
_atom_site_fract_z
_atom_site_U_iso_or_equiv
_atom_site_adp_type
_atom_site_occupancy
_atom_site_symmetry_multiplicity
_atom_site_calc_flag
_atom_site_refinement_flags
_atom_site_disorder_assembly
_atom_site_disorder_group
Cu1 Cu 0.26050(6) 0.23934(4) 0.17483(3) 0.0189(2) Uani 1 1 d . . .
Cl1 Cl 0.74838(12) 0.23901(7) 0.20532(7) 0.0182(3) Uani 1 1 d . . .
O1 O 0.6159(4) 0.1855(3) 0.1639(2) 0.0389(9) Uani 1 1 d . . .
O2 O 0.7480(4) 0.3413(3) 0.1713(2) 0.0400(10) Uani 1 1 d . . .
O3 O 0.7457(4) 0.2401(2) 0.3037(2) 0.0227(7) Uani 1 1 d . . .
O4 O 0.8859(4) 0.1868(3) 0.1820(2) 0.0407(9) Uani 1 1 d . . .
N1 N 0.2083(4) 0.1330(3) 0.0804(2) 0.0173(7) Uani 1 1 d . . .
N2 N 0.1249(4) 0.1588(3) -0.0009(2) 0.0171(7) Uani 1 1 d . . .
N3 N 0.1311(4) 0.3424(3) 0.0068(2) 0.0174(7) Uani 1 1 d . . .
N4 N 0.2157(4) 0.3579(3) 0.0900(2) 0.0182(8) Uani 1 1 d . . .
N5 N 0.3485(4) 0.2412(2) 0.2967(3) 0.0200(8) Uani 1 1 d . . .
C1 C 0.3737(5) -0.0075(3) 0.1398(3) 0.0220(9) Uani 1 1 d . . .
H1A H 0.4095 -0.0717 0.1182 0.026 Uiso 1 1 d R . .
H1B H 0.3164 -0.0189 0.1919 0.026 Uiso 1 1 d R . .
H1C H 0.4608 0.0358 0.1571 0.026 Uiso 1 1 d R . .
C2 C 0.2711(5) 0.0425(3) 0.0657(3) 0.0180(9) Uani 1 1 d . . .
C3 C 0.2277(5) 0.0091(3) -0.0239(3) 0.0190(9) Uani 1 1 d . . .
H3 H 0.2649 -0.0554 -0.0442 0.023 Uiso 1 1 d R . .
C4 C 0.1344(5) 0.0845(3) -0.0640(3) 0.0179(9) Uani 1 1 d . . .
C5 C 0.0524(5) 0.0886(3) -0.1577(3) 0.0214(9) Uani 1 1 d . . .
H5A H -0.0040 0.1515 -0.1651 0.026 Uiso 1 1 d R . .
H5B H -0.0182 0.0322 -0.1660 0.026 Uiso 1 1 d R . .
H5C H 0.1265 0.0848 -0.2025 0.026 Uiso 1 1 d R . .
C6 C 0.0339(5) 0.2524(3) -0.0044(3) 0.0179(9) Uani 1 1 d . . .
H6A H -0.0257 0.2570 -0.0626 0.021 Uiso 1 1 d R . .
H6B H -0.0344 0.2518 0.0436 0.021 Uiso 1 1 d R . .
C7 C 0.0651(5) 0.4292(3) -0.1438(3) 0.0225(9) Uani 1 1 d . . .
H7A H 0.0040 0.3689 -0.1562 0.027 Uiso 1 1 d R . .
H7B H 0.1389 0.4357 -0.1884 0.027 Uiso 1 1 d R . .
H7C H -0.0013 0.4880 -0.1466 0.027 Uiso 1 1 d R . .
C8 C 0.1477(5) 0.4221(3) -0.0506(3) 0.0185(9) Uani 1 1 d . . .
C9 C 0.2471(5) 0.4902(3) -0.0044(3) 0.0205(9) Uani 1 1 d . . .
H9 H 0.2903 0.5551 -0.0191 0.025 Uiso 1 1 d R . .
C10 C 0.2866(5) 0.4472(3) 0.0823(3) 0.0186(9) Uani 1 1 d . . .
C11 C 0.3934(5) 0.4876(3) 0.1597(3) 0.0244(10) Uani 1 1 d . . .
H11A H 0.4349 0.5522 0.1427 0.029 Uiso 1 1 d R . .
H11B H 0.4765 0.4401 0.1732 0.029 Uiso 1 1 d R . .
H11C H 0.3375 0.4964 0.2127 0.029 Uiso 1 1 d R . .
C12 C 0.4135(5) 0.2440(3) 0.3677(3) 0.0176(9) Uani 1 1 d . . .
C13 C 0.4979(5) 0.2474(3) 0.4582(3) 0.0231(10) Uani 1 1 d . . .
H13A H 0.4278 0.2631 0.5032 0.028 Uiso 1 1 d R . .
H13B H 0.5766 0.2990 0.4590 0.028 Uiso 1 1 d R . .
H13C H 0.5452 0.1822 0.4717 0.028 Uiso 1 1 d R . .

loop_
_atom_site_aniso_label
_atom_site_aniso_U_11
_atom_site_aniso_U_22
_atom_site_aniso_U_33
_atom_site_aniso_U_23
_atom_site_aniso_U_13
_atom_site_aniso_U_12
Cu1 0.0252(4) 0.0184(3) 0.0128(4) 0.00006(19) -0.0001(2) 0.00106(19)
Cl1 0.0225(6) 0.0165(5) 0.0157(6) 0.0010(4) 0.0025(4) 0.0005(4)
O1 0.042(2) 0.049(2) 0.0252(19) -0.0063(16) -0.0006(15) -0.0193(17)
O2 0.063(3) 0.0202(18) 0.035(2) 0.0114(14) -0.0009(18) -0.0016(15)
O3 0.0286(18) 0.0250(17) 0.0147(16) -0.0016(12) 0.0025(13) -0.0021(12)
O4 0.042(2) 0.055(2) 0.0264(19) 0.0062(17) 0.0110(16) 0.0227(18)
N1 0.0209(18) 0.0148(17) 0.0154(18) 0.0026(14) -0.0028(14) -0.0008(14)
N2 0.0180(18) 0.0187(18) 0.0143(18) 0.0024(14) 0.0002(14) 0.0000(14)
N3 0.0200(18) 0.0170(17) 0.0146(18) 0.0004(14) -0.0019(14) -0.0001(14)
N4 0.0237(19) 0.0173(18) 0.0133(18) -0.0012(14) -0.0003(14) 0.0016(14)
N5 0.0216(19) 0.0186(18) 0.020(2) 0.0007(14) 0.0037(16) 0.0004(14)
C1 0.025(2) 0.017(2) 0.024(2) 0.0033(17) -0.0018(18) 0.0013(17)
C2 0.019(2) 0.016(2) 0.019(2) 0.0026(16) 0.0010(17) -0.0027(16)
C3 0.021(2) 0.013(2) 0.023(2) -0.0002(17) 0.0022(17) 0.0001(16)
C4 0.020(2) 0.018(2) 0.016(2) -0.0022(16) 0.0019(16) -0.0058(16)
C5 0.022(2) 0.022(2) 0.019(2) -0.0015(17) -0.0015(18) -0.0033(17)
C6 0.020(2) 0.015(2) 0.018(2) 0.0005(15) -0.0011(17) 0.0006(15)
C7 0.024(2) 0.020(2) 0.022(2) 0.0050(18) -0.0022(18) -0.0011(17)
C8 0.022(2) 0.015(2) 0.018(2) 0.0014(17) -0.0002(17) 0.0052(16)
C9 0.026(2) 0.013(2) 0.022(2) 0.0006(17) 0.0023(18) -0.0007(17)
C10 0.022(2) 0.016(2) 0.018(2) -0.0039(16) 0.0013(17) 0.0027(17)
C11 0.033(3) 0.018(2) 0.021(2) -0.0002(18) -0.0026(19) -0.0020(18)
C12 0.022(2) 0.014(2) 0.017(2) -0.0002(15) 0.0045(19) 0.0005(15)
C13 0.021(2) 0.031(3) 0.017(2) 0.0006(17) -0.0019(18) -0.0005(18)

loop_
_atom_type_symbol
_atom_type_description
_atom_type_scat_dispersion_real
_atom_type_scat_dispersion_imag
_atom_type_scat_source
C C 0.0033 0.0016 'International Tables Vol C Tables 4.2.6.8 and 6.1.1.4'
H H 0.0000 0.0000 'International Tables Vol C Tables 4.2.6.8 and 6.1.1.4'
N N 0.0061 0.0033 'International Tables Vol C Tables 4.2.6.8 and 6.1.1.4'
O O 0.0106 0.0060 'International Tables Vol C Tables 4.2.6.8 and 6.1.1.4'
Cu Cu 0.3201 1.2651 'International Tables Vol C Tables 4.2.6.8 and 6.1.1.4'
Cl Cl 0.1484 0.1585 'International Tables Vol C Tables 4.2.6.8 and 6.1.1.4'

loop_
_geom_angle_atom_site_label_1
_geom_angle_atom_site_label_2
_geom_angle_atom_site_label_3
_geom_angle
_geom_angle_site_symmetry_1
_geom_angle_site_symmetry_3
_geom_angle_publ_flag
N5 Cu1 N1 135.99(14) . . ?
N5 Cu1 N4 128.31(14) . . ?
N1 Cu1 N4 95.18(14) . . ?
O2 Cl1 O1 109.5(2) . . ?
O2 Cl1 O4 109.7(2) . . ?
O1 Cl1 O4 108.5(2) . . ?
O2 Cl1 O3 109.8(2) . . ?
O1 Cl1 O3 110.1(2) . . ?
O4 Cl1 O3 109.2(2) . . ?
C2 N1 N2 105.6(3) . . ?
C2 N1 Cu1 131.8(3) . . ?
N2 N1 Cu1 119.9(2) . . ?
C4 N2 N1 110.9(3) . . ?
C4 N2 C6 130.4(4) . . ?
N1 N2 C6 118.5(3) . . ?
C8 N3 N4 111.0(3) . . ?
C8 N3 C6 130.4(4) . . ?
N4 N3 C6 118.5(3) . . ?
C10 N4 N3 105.5(3) . . ?
C10 N4 Cu1 131.8(3) . . ?
N3 N4 Cu1 119.5(3) . . ?
C12 N5 Cu1 174.2(4) . . ?
N1 C2 C3 110.5(4) . . ?
N1 C2 C1 119.9(4) . . ?
C3 C2 C1 129.6(4) . . ?
C4 C3 C2 105.9(4) . . ?
N2 C4 C3 107.1(4) . . ?
N2 C4 C5 123.6(4) . . ?
C3 C4 C5 129.3(4) . . ?
N3 C6 N2 111.9(3) . . ?
N3 C8 C9 106.8(4) . . ?
N3 C8 C7 123.3(4) . . ?
C9 C8 C7 129.9(4) . . ?
C8 C9 C10 106.1(4) . . ?
N4 C10 C9 110.5(4) . . ?
N4 C10 C11 120.5(4) . . ?
C9 C10 C11 129.0(4) . . ?
N5 C12 C13 179.5(5) . . ?

loop_
_geom_bond_atom_site_label_1
_geom_bond_atom_site_label_2
_geom_bond_distance
_geom_bond_site_symmetry_2
_geom_bond_publ_flag
Cu1 N5 1.879(4) . ?
Cu1 N1 1.988(3) . ?
Cu1 N4 2.006(3) . ?
Cl1 O2 1.428(3) . ?
Cl1 O1 1.434(3) . ?
Cl1 O4 1.442(3) . ?
Cl1 O3 1.445(3) . ?
N1 C2 1.329(5) . ?
N1 N2 1.381(5) . ?
N2 C4 1.350(5) . ?
N2 C6 1.456(5) . ?
N3 C8 1.356(5) . ?
N3 N4 1.381(5) . ?
N3 C6 1.450(5) . ?
N4 C10 1.330(6) . ?
N5 C12 1.140(6) . ?
C1 C2 1.494(6) . ?
C2 C3 1.404(6) . ?
C3 C4 1.376(6) . ?
C4 C5 1.491(6) . ?
C7 C8 1.489(6) . ?
C8 C9 1.376(6) . ?
C9 C10 1.406(6) . ?
C10 C11 1.496(6) . ?
C12 C13 1.458(6) . ?
